data_7010375
loop_
_publ_author_name
'Bu, Xian-He'
'Du, Miao'
'Zhang, Lei'
'Liao, Dai-Zheng'
'Tang, Jin-Kui'
'Zhang, Ruo-Hua'
'Shionoya, Mitsuhiko'

_publ_section_title
;
 Novel nickel(II) complexes with diazamesocyclic ligands functionalized
 by additional phenol donor pendant(s): synthesis, characterization,
 crystal structures and magnetic properties
;
_journal_issue 5
_journal_name_full 'Journal of the Chemical Society, Dalton Transactions'
_journal_page_first 593
_journal_paper_doi 10.1039/b008297j
_journal_year 2001
_chemical_formula_sum 'C44 H60 Cl2 N4 Ni3 O6'
_chemical_formula_weight 987.99
_chemical_name_systematic
; 
 ? 
;
_space_group_IT_number 14
_symmetry_cell_setting monoclinic
_symmetry_space_group_name_Hall '-P 2yn'
_symmetry_space_group_name_H-M 'P 1 21/n 1'
_atom_sites_solution_hydrogens geom
_atom_sites_solution_primary direct
_atom_sites_solution_secondary difmap
_audit_creation_method SHELXL-97
_cell_angle_alpha 90.00
_cell_angle_beta 109.052(3)
_cell_angle_gamma 90.00
_cell_formula_units_Z 2
_cell_length_a 11.0715(16)
_cell_length_b 14.343(2)
_cell_length_c 14.691(2)
_cell_measurement_temperature 293(2)
_cell_volume 2205.1(5)
_computing_cell_refinement 'Bruker SMART'
_computing_data_collection 'Bruker SMART'
_computing_data_reduction 'Bruker SHELXTL'
_computing_molecular_graphics 'Bruker SHELXTL'
_computing_publication_material 'Bruker SHELXTL'
_computing_structure_refinement 'SHELXL-97 (Sheldrick, 1997)'
_computing_structure_solution 'SHELXS-97 (Sheldrick, 1990)'
_diffrn_ambient_temperature 293(2)
_diffrn_measured_fraction_theta_full 0.960
_diffrn_measured_fraction_theta_max 0.960
_diffrn_measurement_device_type 'CCD area detector'
_diffrn_measurement_method 'phi and omega scans'
_diffrn_radiation_monochromator graphite
_diffrn_radiation_source 'fine-focus sealed tube'
_diffrn_radiation_type MoK\a
_diffrn_radiation_wavelength 0.71073
_diffrn_reflns_av_R_equivalents 0.0916
_diffrn_reflns_av_sigmaI/netI 0.1096
_diffrn_reflns_limit_h_max 13
_diffrn_reflns_limit_h_min -11
_diffrn_reflns_limit_k_max 17
_diffrn_reflns_limit_k_min -17
_diffrn_reflns_limit_l_max 18
_diffrn_reflns_limit_l_min -13
_diffrn_reflns_number 9840
_diffrn_reflns_theta_full 26.39
_diffrn_reflns_theta_max 26.39
_diffrn_reflns_theta_min 2.04
_exptl_absorpt_coefficient_mu 1.440
_exptl_absorpt_correction_type none
_exptl_crystal_density_diffrn 1.488
_exptl_crystal_density_method 'not measured'
_exptl_crystal_F_000 1036
_refine_diff_density_max 0.647
_refine_diff_density_min -0.400
_refine_diff_density_rms 0.097
_refine_ls_extinction_method none
_refine_ls_goodness_of_fit_ref 0.915
_refine_ls_hydrogen_treatment mixed
_refine_ls_matrix_type full
_refine_ls_number_parameters 272
_refine_ls_number_reflns 4331
_refine_ls_number_restraints 0
_refine_ls_restrained_S_all 0.915
_refine_ls_R_factor_all 0.1464
_refine_ls_R_factor_gt 0.0686
_refine_ls_shift/su_max 0.205
_refine_ls_shift/su_mean 0.010
_refine_ls_structure_factor_coef Fsqd
_refine_ls_weighting_details 'calc w=1/[\s^2^(Fo^2^)+(0.1080P)^2^+5.4379P] where P=(Fo^2^+2Fc^2^)/3'
_refine_ls_weighting_scheme calc
_refine_ls_wR_factor_gt 0.1599
_refine_ls_wR_factor_ref 0.2078
_reflns_number_gt 2434
_reflns_number_total 4331
_reflns_threshold_expression >2sigma(I)
_cod_data_source_file b008297j.txt
_cod_data_source_block 2
_cod_depositor_comments
;
The following automatic conversions were performed:
'_symmetry_cell_setting' value 'Monoclinic' changed to 'monoclinic'
according to '/home/saulius/struct/CIF-dictionaries/cif_core.dic'
dictionary named 'cif_core.dic' version 2.4.1 from 2010-06-29.

Automatic conversion script
Id: cif_fix_enum 1527 2010-12-29 10:47:43Z saulius 
;
_cod_original_cell_volume 2205.2(5)
_cod_original_sg_symbol_H-M P2(1)/n
_cod_database_code 7010375

loop_
_symmetry_equiv_pos_as_xyz
'x, y, z'
'-x+1/2, y+1/2, -z+1/2'
'-x, -y, -z'
'x-1/2, -y-1/2, z-1/2'

loop_
_atom_site_label
_atom_site_type_symbol
_atom_site_fract_x
_atom_site_fract_y
_atom_site_fract_z
_atom_site_U_iso_or_equiv
_atom_site_adp_type
_atom_site_occupancy
_atom_site_symmetry_multiplicity
_atom_site_calc_flag
_atom_site_refinement_flags
_atom_site_disorder_assembly
_atom_site_disorder_group
Ni1 Ni 0.85739(9) 0.67848(6) 0.53404(6) 0.0387(3) Uani 1 1 d . . .
Ni2 Ni 1.0000 0.5000 0.5000 0.0374(4) Uani 1 2 d S . .
Cl1 Cl 0.8979(2) 0.65193(15) 0.69822(13) 0.0589(6) Uani 1 1 d . . .
O1 O 1.0252(5) 0.6428(3) 0.5159(3) 0.0452(12) Uani 1 1 d . . .
O2 O 0.8186(5) 0.5473(3) 0.4837(3) 0.0410(11) Uani 1 1 d . . .
N1 N 0.8984(7) 0.8223(4) 0.5391(4) 0.0510(16) Uani 1 1 d . . .
N2 N 0.6661(6) 0.7177(4) 0.4988(4) 0.0469(15) Uani 1 1 d . . .
C1 C 1.0992(7) 0.7001(5) 0.4836(5) 0.0426(18) Uani 1 1 d . . .
C2 C 1.1702(8) 0.6683(6) 0.4270(6) 0.055(2) Uani 1 1 d . . .
H2A H 1.1701 0.6052 0.4124 0.066 Uiso 1 1 calc R . .
C3 C 1.2404(8) 0.7299(6) 0.3928(6) 0.060(2) Uani 1 1 d . . .
H3A H 1.2856 0.7073 0.3541 0.072 Uiso 1 1 calc R . .
C4 C 1.2462(9) 0.8220(7) 0.4131(7) 0.069(3) Uani 1 1 d . . .
H4A H 1.2925 0.8625 0.3876 0.082 Uiso 1 1 calc R . .
C5 C 1.1823(9) 0.8538(6) 0.4721(7) 0.065(3) Uani 1 1 d . . .
H5A H 1.1897 0.9164 0.4897 0.078 Uiso 1 1 calc R . .
C6 C 1.1056(7) 0.7952(5) 0.5071(6) 0.0492(19) Uani 1 1 d . . .
C7 C 1.0407(9) 0.8330(5) 0.5738(6) 0.061(2) Uani 1 1 d . . .
H7A H 1.0611 0.8987 0.5843 0.074 Uiso 1 1 calc R . .
H7B H 1.0750 0.8016 0.6355 0.074 Uiso 1 1 calc R . .
C8 C 0.5911(7) 0.6309(6) 0.4974(5) 0.0486(19) Uani 1 1 d . . .
H8A H 0.6241 0.6017 0.5602 0.058 Uiso 1 1 calc R . .
H8B H 0.5032 0.6485 0.4878 0.058 Uiso 1 1 calc R . .
C9 C 0.8379(9) 0.8601(5) 0.4397(6) 0.056(2) Uani 1 1 d . . .
H9A H 0.9042 0.8727 0.4115 0.067 Uiso 1 1 calc R . .
H9B H 0.7963 0.9187 0.4438 0.067 Uiso 1 1 calc R . .
C10 C 0.7416(8) 0.7952(6) 0.3748(6) 0.052(2) Uani 1 1 d . . .
H10A H 0.7516 0.7740 0.3179 0.062 Uiso 1 1 calc R . .
C11 C 0.6272(8) 0.7645(6) 0.4033(5) 0.052(2) Uani 1 1 d . . .
H11A H 0.5754 0.8186 0.4051 0.062 Uiso 1 1 calc R . .
H11B H 0.5752 0.7221 0.3549 0.062 Uiso 1 1 calc R . .
C12 C 0.8491(10) 0.8709(6) 0.6090(6) 0.067(3) Uani 1 1 d . . .
H12A H 0.8803 0.9346 0.6158 0.080 Uiso 1 1 calc R . .
H12B H 0.8849 0.8409 0.6712 0.080 Uiso 1 1 calc R . .
C13 C 0.7072(10) 0.8733(6) 0.5842(7) 0.068(3) Uani 1 1 d . . .
H13A H 0.6717 0.9075 0.5244 0.082 Uiso 1 1 calc R . .
H13B H 0.6865 0.9078 0.6340 0.082 Uiso 1 1 calc R . .
C14 C 0.6428(9) 0.7797(6) 0.5732(6) 0.058(2) Uani 1 1 d . . .
H14A H 0.6720 0.7479 0.6348 0.070 Uiso 1 1 calc R . .
H14B H 0.5515 0.7893 0.5568 0.070 Uiso 1 1 calc R . .
C15 C 0.7043(7) 0.5175(5) 0.4235(5) 0.0384(16) Uani 1 1 d . . .
C16 C 0.5911(7) 0.5605(5) 0.4236(5) 0.0461(18) Uani 1 1 d . . .
C17 C 0.4746(8) 0.5288(6) 0.3581(6) 0.055(2) Uani 1 1 d . . .
H17A H 0.3990 0.5584 0.3561 0.066 Uiso 1 1 calc R . .
C18 C 0.4701(10) 0.4547(6) 0.2967(6) 0.063(2) Uani 1 1 d . . .
H18A H 0.3922 0.4340 0.2547 0.076 Uiso 1 1 calc R . .
C19 C 0.5816(8) 0.4123(6) 0.2983(5) 0.053(2) Uani 1 1 d . . .
H19A H 0.5788 0.3622 0.2575 0.064 Uiso 1 1 calc R . .
C20 C 0.6977(8) 0.4424(5) 0.3594(5) 0.0477(19) Uani 1 1 d . . .
H20A H 0.7724 0.4134 0.3586 0.057 Uiso 1 1 calc R . .
O3 O 0.9663(6) 0.5100(4) 0.3508(4) 0.0527(14) Uani 1 1 d . . .
C21 C 0.8917(10) 0.5702(7) 0.2779(6) 0.068(3) Uani 1 1 d . . .
H21A H 0.8868 0.6307 0.3061 0.082 Uiso 1 1 calc R . .
H21B H 0.8056 0.5455 0.2528 0.082 Uiso 1 1 calc R . .
C22 C 0.9422(14) 0.5825(11) 0.1979(8) 0.122(5) Uani 1 1 d . . .
H22A H 0.8877 0.6240 0.1511 0.183 Uiso 1 1 calc R . .
H22B H 0.9453 0.5232 0.1685 0.183 Uiso 1 1 calc R . .
H22C H 1.0267 0.6083 0.2219 0.183 Uiso 1 1 calc R . .
H3B H 1.020(12) 0.454(8) 0.329(8) 0.13(4) Uiso 1 1 d . . .

loop_
_atom_site_aniso_label
_atom_site_aniso_U_11
_atom_site_aniso_U_22
_atom_site_aniso_U_33
_atom_site_aniso_U_23
_atom_site_aniso_U_13
_atom_site_aniso_U_12
Ni1 0.0419(6) 0.0318(5) 0.0388(5) -0.0014(4) 0.0082(4) 0.0030(4)
Ni2 0.0397(8) 0.0288(6) 0.0435(7) 0.0014(5) 0.0133(6) 0.0037(5)
Cl1 0.0720(15) 0.0613(13) 0.0379(10) -0.0041(8) 0.0106(9) 0.0140(11)
O1 0.045(3) 0.031(2) 0.061(3) 0.002(2) 0.018(2) 0.002(2)
O2 0.034(3) 0.037(3) 0.046(3) -0.005(2) 0.005(2) 0.003(2)
N1 0.066(5) 0.032(3) 0.052(4) -0.005(3) 0.016(3) 0.004(3)
N2 0.055(4) 0.042(3) 0.044(3) 0.000(3) 0.016(3) 0.013(3)
C1 0.036(4) 0.036(4) 0.047(4) 0.012(3) 0.001(3) -0.007(3)
C2 0.055(5) 0.040(4) 0.071(5) 0.009(4) 0.022(4) 0.003(4)
C3 0.048(5) 0.061(6) 0.072(6) 0.020(4) 0.022(4) 0.010(4)
C4 0.051(6) 0.065(6) 0.091(7) 0.028(5) 0.024(5) -0.004(5)
C5 0.058(6) 0.039(4) 0.083(6) 0.011(4) 0.003(5) -0.002(4)
C6 0.035(4) 0.043(4) 0.060(5) 0.004(3) 0.003(4) -0.005(3)
C7 0.065(6) 0.035(4) 0.071(5) -0.007(4) 0.003(4) -0.014(4)
C8 0.038(4) 0.062(5) 0.047(4) 0.009(4) 0.015(3) 0.006(4)
C9 0.065(6) 0.037(4) 0.063(5) 0.012(4) 0.017(4) 0.012(4)
C10 0.047(5) 0.053(5) 0.054(4) 0.010(4) 0.015(4) 0.009(4)
C11 0.049(5) 0.047(5) 0.052(4) 0.004(3) 0.004(4) 0.010(4)
C12 0.091(8) 0.045(5) 0.058(5) -0.012(4) 0.017(5) 0.023(5)
C13 0.081(7) 0.053(5) 0.074(6) -0.022(4) 0.030(5) 0.017(5)
C14 0.070(6) 0.055(5) 0.055(5) -0.009(4) 0.028(4) 0.019(4)
C15 0.040(4) 0.036(4) 0.036(3) 0.004(3) 0.009(3) -0.001(3)
C16 0.044(5) 0.046(4) 0.046(4) 0.005(3) 0.012(4) -0.004(4)
C17 0.046(5) 0.056(5) 0.062(5) 0.016(4) 0.015(4) 0.010(4)
C18 0.068(7) 0.065(6) 0.047(5) 0.001(4) 0.006(4) -0.026(5)
C19 0.058(6) 0.051(5) 0.050(4) -0.006(3) 0.017(4) -0.012(4)
C20 0.053(5) 0.039(4) 0.048(4) -0.002(3) 0.013(4) -0.006(4)
O3 0.064(4) 0.051(3) 0.044(3) 0.009(2) 0.019(3) 0.014(3)
C21 0.077(7) 0.068(6) 0.057(5) 0.025(4) 0.019(5) 0.019(5)
C22 0.131(12) 0.165(13) 0.067(7) 0.050(8) 0.029(7) 0.022(10)

loop_
_atom_type_symbol
_atom_type_description
_atom_type_scat_dispersion_real
_atom_type_scat_dispersion_imag
_atom_type_scat_source
C C 0.0033 0.0016 'International Tables Vol C Tables 4.2.6.8 and 6.1.1.4'
H H 0.0000 0.0000 'International Tables Vol C Tables 4.2.6.8 and 6.1.1.4'
N N 0.0061 0.0033 'International Tables Vol C Tables 4.2.6.8 and 6.1.1.4'
O O 0.0106 0.0060 'International Tables Vol C Tables 4.2.6.8 and 6.1.1.4'
Ni Ni 0.3393 1.1124 'International Tables Vol C Tables 4.2.6.8 and 6.1.1.4'
Cl Cl 0.1484 0.1585 'International Tables Vol C Tables 4.2.6.8 and 6.1.1.4'

loop_
_geom_angle_atom_site_label_1
_geom_angle_atom_site_label_2
_geom_angle_atom_site_label_3
_geom_angle
_geom_angle_site_symmetry_1
_geom_angle_site_symmetry_3
_geom_angle_publ_flag
O2 Ni1 O1 79.1(2) . . ?
O2 Ni1 N2 94.8(2) . . ?
O1 Ni1 N2 159.3(2) . . ?
O2 Ni1 N1 160.7(2) . . ?
O1 Ni1 N1 93.2(2) . . ?
N2 Ni1 N1 86.3(3) . . ?
O2 Ni1 Cl1 99.97(15) . . ?
O1 Ni1 Cl1 102.66(15) . . ?
N2 Ni1 Cl1 97.89(17) . . ?
N1 Ni1 Cl1 99.00(18) . . ?
O2 Ni2 O2 180.0(3) 3_766 . ?
O2 Ni2 O1 102.89(19) 3_766 . ?
O2 Ni2 O1 77.11(19) . . ?
O2 Ni2 O1 77.11(19) 3_766 3_766 ?
O2 Ni2 O1 102.89(19) . 3_766 ?
O1 Ni2 O1 180.000(1) . 3_766 ?
O2 Ni2 O3 91.2(2) 3_766 3_766 ?
O2 Ni2 O3 88.8(2) . 3_766 ?
O1 Ni2 O3 88.7(2) . 3_766 ?
O1 Ni2 O3 91.3(2) 3_766 3_766 ?
O2 Ni2 O3 88.8(2) 3_766 . ?
O2 Ni2 O3 91.2(2) . . ?
O1 Ni2 O3 91.3(2) . . ?
O1 Ni2 O3 88.7(2) 3_766 . ?
O3 Ni2 O3 180.000(1) 3_766 . ?
C1 O1 Ni1 125.5(4) . . ?
C1 O1 Ni2 129.5(5) . . ?
Ni1 O1 Ni2 99.7(2) . . ?
C15 O2 Ni1 125.2(4) . . ?
C15 O2 Ni2 129.8(4) . . ?
Ni1 O2 Ni2 100.5(2) . . ?
C12 N1 C9 110.9(6) . . ?
C12 N1 C7 107.4(6) . . ?
C9 N1 C7 112.5(7) . . ?
C12 N1 Ni1 111.1(5) . . ?
C9 N1 Ni1 107.3(4) . . ?
C7 N1 Ni1 107.6(5) . . ?
C11 N2 C8 112.0(6) . . ?
C11 N2 C14 110.8(6) . . ?
C8 N2 C14 106.2(6) . . ?
C11 N2 Ni1 108.3(5) . . ?
C8 N2 Ni1 107.1(4) . . ?
C14 N2 Ni1 112.5(5) . . ?
O1 C1 C2 122.4(7) . . ?
O1 C1 C6 119.5(7) . . ?
C2 C1 C6 118.1(7) . . ?
C3 C2 C1 120.3(8) . . ?
C4 C3 C2 122.6(9) . . ?
C3 C4 C5 118.0(9) . . ?
C4 C5 C6 122.2(9) . . ?
C1 C6 C5 118.7(8) . . ?
C1 C6 C7 121.1(7) . . ?
C5 C6 C7 120.1(8) . . ?
C6 C7 N1 114.7(6) . . ?
C16 C8 N2 116.5(6) . . ?
N1 C9 C10 113.3(6) . . ?
C9 C10 C11 119.1(7) . . ?
N2 C11 C10 112.3(6) . . ?
N1 C12 C13 115.9(7) . . ?
C12 C13 C14 115.4(7) . . ?
N2 C14 C13 114.9(7) . . ?
O2 C15 C16 120.5(6) . . ?
O2 C15 C20 120.5(7) . . ?
C16 C15 C20 119.0(7) . . ?
C15 C16 C17 118.6(7) . . ?
C15 C16 C8 121.1(7) . . ?
C17 C16 C8 120.0(8) . . ?
C18 C17 C16 121.5(8) . . ?
C19 C18 C17 119.3(8) . . ?
C18 C19 C20 121.1(8) . . ?
C19 C20 C15 120.5(8) . . ?
C21 O3 Ni2 133.7(5) . . ?
O3 C21 C22 113.5(9) . . ?

loop_
_geom_bond_atom_site_label_1
_geom_bond_atom_site_label_2
_geom_bond_distance
_geom_bond_site_symmetry_2
_geom_bond_publ_flag
Ni1 O2 2.016(5) . ?
Ni1 O1 2.026(5) . ?
Ni1 N2 2.087(7) . ?
Ni1 N1 2.108(6) . ?
Ni1 Cl1 2.336(2) . ?
Ni2 O2 2.058(5) 3_766 ?
Ni2 O2 2.058(5) . ?
Ni2 O1 2.070(5) . ?
Ni2 O1 2.070(5) 3_766 ?
Ni2 O3 2.105(5) 3_766 ?
Ni2 O3 2.105(5) . ?
O1 C1 1.351(9) . ?
O2 C15 1.355(8) . ?
N1 C12 1.485(10) . ?
N1 C9 1.496(10) . ?
N1 C7 1.496(11) . ?
N2 C11 1.486(9) . ?
N2 C8 1.493(10) . ?
N2 C14 1.495(9) . ?
C1 C2 1.393(12) . ?
C1 C6 1.404(10) . ?
C2 C3 1.376(12) . ?
C3 C4 1.351(13) . ?
C4 C5 1.364(13) . ?
C5 C6 1.406(12) . ?
C6 C7 1.494(12) . ?
C8 C16 1.481(11) . ?
C9 C10 1.499(11) . ?
C10 C11 1.523(12) . ?
C12 C13 1.493(14) . ?
C13 C14 1.505(12) . ?
C15 C16 1.397(10) . ?
C15 C20 1.416(10) . ?
C16 C17 1.409(11) . ?
C17 C18 1.384(12) . ?
C18 C19 1.370(13) . ?
C19 C20 1.375(11) . ?
O3 C21 1.413(9) . ?
C21 C22 1.468(13) . ?
